data_2223873
loop_
_publ_author_name
'Wang, Peng'
'Wan, Rong'
'Han, Feng'
'Wang, Yao'

_publ_section_title <i>N</i>-{<i>N</i>-[5-(2,4-Dichlorophenyl)-1,3,4-thiadiazol-2-yl]carbamoyl}-2,6-difluorobenzamide
_journal_coeditor_code IS2477
_journal_issue 11
_journal_name_full 'Acta Crystallographica Section E'
_journal_page_first o2946
_journal_paper_doi 10.1107/S1600536809044584
_journal_volume 65
_journal_year 2009
_chemical_formula_iupac 'C16 H8 Cl2 F2 N4 O2 S'
_chemical_formula_moiety 'C16 H8 Cl2 F2 N4 O2 S'
_chemical_formula_sum 'C16 H8 Cl2 F2 N4 O2 S'
_chemical_formula_weight 429.22
_chemical_melting_point 498
_chemical_name_systematic
;
<i>N</i>-{<i>N</i>-[5-(2,4-Dichlorophenyl)-1,3,4-thiadiazol-
2-yl]carbamoyl}-2,6-difluorobenzamide
;
_space_group_IT_number 14
_symmetry_cell_setting monoclinic
_symmetry_space_group_name_Hall '-P 2ybc'
_symmetry_space_group_name_H-M 'P 1 21/c 1'
_atom_sites_solution_hydrogens geom
_atom_sites_solution_primary direct
_atom_sites_solution_secondary difmap
_audit_creation_method SHELXL-97
_cell_angle_alpha 90.00
_cell_angle_beta 92.42(3)
_cell_angle_gamma 90.00
_cell_formula_units_Z 4
_cell_length_a 8.1600(16)
_cell_length_b 7.6100(15)
_cell_length_c 27.102(5)
_cell_measurement_reflns_used 25
_cell_measurement_temperature 293(2)
_cell_measurement_theta_max 13
_cell_measurement_theta_min 10
_cell_volume 1681.5(6)
_computing_cell_refinement 'CAD-4 EXPRESS (Enraf-Nonius, 1994)'
_computing_data_collection 'CAD-4 EXPRESS (Enraf-Nonius, 1994)'
_computing_data_reduction 'XCAD4 (Harms & Wocadlo, 1995)'
_computing_molecular_graphics 'SHELXTL (Sheldrick, 2008)'
_computing_publication_material 'SHELXL97 (Sheldrick, 2008)'
_computing_structure_refinement 'SHELXL97 (Sheldrick, 2008)'
_computing_structure_solution 'SHELXS97 (Sheldrick, 2008)'
_diffrn_ambient_temperature 293(2)
_diffrn_measured_fraction_theta_full 0.999
_diffrn_measured_fraction_theta_max 0.999
_diffrn_measurement_device_type 'Enraf--Nonius CAD-4'
_diffrn_measurement_method \w/2\q
_diffrn_radiation_monochromator graphite
_diffrn_radiation_source 'fine-focus sealed tube'
_diffrn_radiation_type MoK\a
_diffrn_radiation_wavelength 0.71073
_diffrn_reflns_av_R_equivalents 0.0341
_diffrn_reflns_av_sigmaI/netI 0.0445
_diffrn_reflns_limit_h_max 9
_diffrn_reflns_limit_h_min 0
_diffrn_reflns_limit_k_max 9
_diffrn_reflns_limit_k_min -4
_diffrn_reflns_limit_l_max 32
_diffrn_reflns_limit_l_min -32
_diffrn_reflns_number 5228
_diffrn_reflns_theta_full 25.28
_diffrn_reflns_theta_max 25.28
_diffrn_reflns_theta_min 1.50
_diffrn_standards_decay_% 1
_diffrn_standards_interval_count 200
_diffrn_standards_interval_time 120
_diffrn_standards_number 3
_exptl_absorpt_coefficient_mu 0.553
_exptl_absorpt_correction_T_max 0.8975
_exptl_absorpt_correction_T_min 0.8517
_exptl_absorpt_correction_type psi-scan
_exptl_absorpt_process_details '(North <i>et al.</i>, 1968)'
_exptl_crystal_colour yellow
_exptl_crystal_density_diffrn 1.696
_exptl_crystal_density_method 'not measured'
_exptl_crystal_description block
_exptl_crystal_F_000 864
_exptl_crystal_size_max 0.30
_exptl_crystal_size_mid 0.20
_exptl_crystal_size_min 0.20
_refine_diff_density_max 0.234
_refine_diff_density_min -0.300
_refine_ls_extinction_method none
_refine_ls_goodness_of_fit_ref 1.006
_refine_ls_hydrogen_treatment constr
_refine_ls_matrix_type full
_refine_ls_number_parameters 244
_refine_ls_number_reflns 3053
_refine_ls_number_restraints 0
_refine_ls_restrained_S_all 1.006
_refine_ls_R_factor_all 0.0706
_refine_ls_R_factor_gt 0.0437
_refine_ls_shift/su_max 0.000
_refine_ls_shift/su_mean 0.000
_refine_ls_structure_factor_coef Fsqd
_refine_ls_weighting_details 'calc w=1/[\s^2^(Fo^2^)+(0.07P)^2^] where P=(Fo^2^+2Fc^2^)/3'
_refine_ls_weighting_scheme calc
_refine_ls_wR_factor_gt 0.1075
_refine_ls_wR_factor_ref 0.1222
_reflns_number_gt 2195
_reflns_number_total 3053
_reflns_threshold_expression I>2\s(I)
_cod_data_source_file is2477.cif
_cod_data_source_block I
_cod_depositor_comments
;
The following automatic conversions were performed:
'_symmetry_cell_setting' value 'Monoclinic' changed to 'monoclinic'
according to '/home/saulius/struct/CIF-dictionaries/cif_core.dic'
dictionary named 'cif_core.dic' version 2.4.1 from 2010-06-29.

Automatic conversion script
Id: cif_fix_enum 1527 2010-12-29 10:47:43Z saulius 

The following automatic conversions were performed:

'_symmetry_cell_setting' value 'Monoclinic' changed to 'monoclinic'
according to /home/saulius/struct/CIF-dictionaries/cif_core.dic
dictionary named 'cif_core.dic' version 2.4.1 from 2010-06-29.

Automatic conversion script
Id: cif_fix_values 1715 2011-07-08 13:25:40Z adriana 
;
_cod_original_sg_symbol_H-M 'P 21/c'
_cod_database_code 2223873
_cod_database_fobs_code 2223873

loop_
_symmetry_equiv_pos_as_xyz
'x, y, z'
'-x, y+1/2, -z+1/2'
'-x, -y, -z'
'x, -y-1/2, z-1/2'

loop_
_atom_site_type_symbol
_atom_site_label
_atom_site_fract_x
_atom_site_fract_y
_atom_site_fract_z
_atom_site_U_iso_or_equiv
_atom_site_adp_type
_atom_site_calc_flag
_atom_site_refinement_flags
_atom_site_occupancy
_atom_site_disorder_assembly
_atom_site_disorder_group
S S 0.24677(10) 0.99323(10) 0.44933(3) 0.0422(2) Uani d . 1 . .
Cl Cl1 0.07127(15) 1.02058(11) 0.34523(3) 0.0704(3) Uani d . 1 . .
Cl Cl2 -0.13977(11) 1.65344(11) 0.29072(3) 0.0557(3) Uani d . 1 . .
F F1 0.6408(2) 0.7102(3) 0.70051(7) 0.0601(5) Uani d . 1 . .
F F2 0.4085(3) 0.2644(2) 0.60078(7) 0.0616(5) Uani d . 1 . .
O O1 0.3906(3) 0.7670(3) 0.63370(8) 0.0534(6) Uani d . 1 . .
O O2 0.3952(3) 0.6786(3) 0.48524(7) 0.0584(7) Uani d . 1 . .
N N1 0.4499(3) 0.6085(3) 0.56566(8) 0.0433(6) Uani d . 1 . .
H H1A 0.4957 0.5131 0.5562 0.052 Uiso calc R 1 . .
N N2 0.3126(3) 0.8663(3) 0.54369(9) 0.0419(6) Uani d . 1 . .
H H2A 0.3102 0.8843 0.5750 0.050 Uiso calc R 1 . .
N N3 0.1602(3) 1.1185(3) 0.53201(9) 0.0429(6) Uani d . 1 . .
N N4 0.0980(3) 1.2319(3) 0.49659(9) 0.0433(6) Uani d . 1 . .
C C1 0.6387(4) 0.2440(5) 0.71587(13) 0.0592(10) Uani d . 1 . .
H H1B 0.6765 0.1602 0.7386 0.071 Uiso calc R 1 . .
C C2 0.5527(4) 0.1908(4) 0.67364(13) 0.0526(9) Uani d . 1 . .
H H2B 0.5324 0.0724 0.6675 0.063 Uiso calc R 1 . .
C C3 0.4981(4) 0.3162(4) 0.64105(11) 0.0432(7) Uani d . 1 . .
C C4 0.5219(3) 0.4949(4) 0.64808(10) 0.0372(7) Uani d . 1 . .
C C5 0.6099(4) 0.5392(4) 0.69135(11) 0.0447(8) Uani d . 1 . .
C C6 0.6695(4) 0.4191(5) 0.72498(12) 0.0557(9) Uani d . 1 . .
H H6A 0.7292 0.4546 0.7532 0.067 Uiso calc R 1 . .
C C7 0.4482(4) 0.6364(4) 0.61606(10) 0.0390(7) Uani d . 1 . .
C C8 0.3853(4) 0.7180(4) 0.52848(11) 0.0417(7) Uani d . 1 . .
C C9 0.2414(3) 0.9916(4) 0.51268(10) 0.0363(7) Uani d . 1 . .
C C10 0.1319(3) 1.1852(4) 0.45196(10) 0.0359(7) Uani d . 1 . .
C C11 0.0728(3) 1.2949(4) 0.40993(10) 0.0366(7) Uani d . 1 . .
C C12 0.0397(4) 1.2367(4) 0.36183(11) 0.0381(7) Uani d . 1 . .
C C13 -0.0232(4) 1.3465(4) 0.32543(11) 0.0425(7) Uani d . 1 . .
H H13A -0.0431 1.3052 0.2934 0.051 Uiso calc R 1 . .
C C14 -0.0561(4) 1.5183(4) 0.33714(10) 0.0395(7) Uani d . 1 . .
C C15 -0.0260(4) 1.5824(4) 0.38409(11) 0.0481(8) Uani d . 1 . .
H H15A -0.0488 1.6988 0.3916 0.058 Uiso calc R 1 . .
C C16 0.0386(4) 1.4703(4) 0.41965(11) 0.0455(8) Uani d . 1 . .
H H16A 0.0601 1.5134 0.4514 0.055 Uiso calc R 1 . .

loop_
_atom_site_aniso_label
_atom_site_aniso_U_11
_atom_site_aniso_U_22
_atom_site_aniso_U_33
_atom_site_aniso_U_12
_atom_site_aniso_U_13
_atom_site_aniso_U_23
S 0.0482(5) 0.0403(5) 0.0384(4) 0.0116(4) 0.0050(3) -0.0003(3)
Cl1 0.1326(9) 0.0327(5) 0.0451(5) 0.0130(5) -0.0047(5) -0.0082(4)
Cl2 0.0709(6) 0.0489(5) 0.0469(5) 0.0135(4) -0.0026(4) 0.0082(4)
F1 0.0674(13) 0.0525(12) 0.0589(12) -0.0073(10) -0.0146(10) -0.0105(9)
F2 0.0766(14) 0.0489(12) 0.0578(12) -0.0075(10) -0.0145(10) -0.0106(9)
O1 0.0714(16) 0.0449(14) 0.0436(12) 0.0189(12) 0.0004(11) -0.0060(10)
O2 0.0841(17) 0.0548(15) 0.0363(12) 0.0297(13) 0.0035(11) -0.0017(10)
N1 0.0530(16) 0.0385(15) 0.0382(13) 0.0141(12) -0.0017(11) -0.0005(11)
N2 0.0498(15) 0.0402(15) 0.0354(13) 0.0098(12) -0.0024(11) -0.0021(11)
N3 0.0494(15) 0.0373(15) 0.0415(14) 0.0091(12) -0.0035(12) -0.0026(12)
N4 0.0510(16) 0.0396(15) 0.0390(14) 0.0107(12) -0.0015(12) -0.0031(11)
C1 0.062(2) 0.064(3) 0.052(2) 0.0136(19) -0.0012(18) 0.0170(18)
C2 0.055(2) 0.0393(19) 0.064(2) 0.0022(16) 0.0085(17) 0.0071(16)
C3 0.0423(17) 0.0447(19) 0.0427(17) -0.0009(15) 0.0026(13) -0.0031(14)
C4 0.0361(15) 0.0392(17) 0.0363(15) -0.0001(13) 0.0028(12) -0.0007(13)
C5 0.0415(18) 0.048(2) 0.0449(17) -0.0003(15) 0.0009(14) -0.0045(15)
C6 0.055(2) 0.065(2) 0.0464(19) 0.0020(18) -0.0079(16) 0.0048(17)
C7 0.0402(16) 0.0381(17) 0.0386(16) 0.0004(14) -0.0009(13) -0.0042(13)
C8 0.0433(17) 0.0418(18) 0.0399(17) 0.0086(14) 0.0011(14) 0.0004(14)
C9 0.0378(16) 0.0343(16) 0.0365(15) 0.0011(13) -0.0032(12) -0.0050(13)
C10 0.0385(16) 0.0279(15) 0.0410(16) 0.0011(13) -0.0003(13) -0.0042(12)
C11 0.0399(16) 0.0315(16) 0.0387(15) 0.0019(13) 0.0052(13) -0.0024(13)
C12 0.0456(17) 0.0281(16) 0.0408(16) 0.0000(13) 0.0056(13) -0.0062(12)
C13 0.0507(18) 0.0406(18) 0.0360(15) 0.0008(15) 0.0001(13) -0.0035(14)
C14 0.0420(17) 0.0375(18) 0.0393(16) 0.0009(14) 0.0055(13) 0.0025(13)
C15 0.069(2) 0.0321(17) 0.0429(17) 0.0119(16) 0.0016(15) -0.0034(14)
C16 0.063(2) 0.0365(18) 0.0368(16) 0.0031(16) 0.0006(14) -0.0060(13)

loop_
_atom_type_symbol
_atom_type_description
_atom_type_scat_dispersion_real
_atom_type_scat_dispersion_imag
_atom_type_scat_source
C C 0.0033 0.0016 'International Tables Vol C Tables 4.2.6.8 and 6.1.1.4'
H H 0.0000 0.0000 'International Tables Vol C Tables 4.2.6.8 and 6.1.1.4'
N N 0.0061 0.0033 'International Tables Vol C Tables 4.2.6.8 and 6.1.1.4'
O O 0.0106 0.0060 'International Tables Vol C Tables 4.2.6.8 and 6.1.1.4'
F F 0.0171 0.0103 'International Tables Vol C Tables 4.2.6.8 and 6.1.1.4'
S S 0.1246 0.1234 'International Tables Vol C Tables 4.2.6.8 and 6.1.1.4'
Cl Cl 0.1484 0.1585 'International Tables Vol C Tables 4.2.6.8 and 6.1.1.4'

loop_
_geom_angle_atom_site_label_1
_geom_angle_atom_site_label_2
_geom_angle_atom_site_label_3
_geom_angle_site_symmetry_1
_geom_angle_site_symmetry_3
_geom_angle
_geom_angle_publ_flag
C9 S C10 . . 85.91(14) ?
C7 N1 C8 . . 127.1(3) ?
C7 N1 H1A . . 116.5 ?
C8 N1 H1A . . 116.5 ?
C8 N2 C9 . . 124.8(2) ?
C8 N2 H2A . . 117.6 ?
C9 N2 H2A . . 117.6 ?
C9 N3 N4 . . 111.5(2) ?
C10 N4 N3 . . 113.0(2) ?
C6 C1 C2 . . 121.1(3) ?
C6 C1 H1B . . 119.5 ?
C2 C1 H1B . . 119.5 ?
C3 C2 C1 . . 118.3(3) ?
C3 C2 H2B . . 120.9 ?
C1 C2 H2B . . 120.9 ?
F2 C3 C2 . . 118.1(3) ?
F2 C3 C4 . . 117.8(3) ?
C2 C3 C4 . . 123.9(3) ?
C3 C4 C5 . . 114.7(3) ?
C3 C4 C7 . . 125.2(3) ?
C5 C4 C7 . . 119.8(3) ?
F1 C5 C6 . . 117.7(3) ?
F1 C5 C4 . . 118.4(3) ?
C6 C5 C4 . . 123.9(3) ?
C5 C6 C1 . . 118.1(3) ?
C5 C6 H6A . . 121.0 ?
C1 C6 H6A . . 121.0 ?
O1 C7 N1 . . 122.6(3) ?
O1 C7 C4 . . 121.2(3) ?
N1 C7 C4 . . 116.3(3) ?
O2 C8 N2 . . 123.3(3) ?
O2 C8 N1 . . 120.7(3) ?
N2 C8 N1 . . 115.9(3) ?
N3 C9 N2 . . 118.5(2) ?
N3 C9 S . . 115.7(2) ?
N2 C9 S . . 125.7(2) ?
N4 C10 C11 . . 119.1(3) ?
N4 C10 S . . 113.8(2) ?
C11 C10 S . . 127.1(2) ?
C16 C11 C12 . . 116.7(3) ?
C16 C11 C10 . . 117.3(3) ?
C12 C11 C10 . . 125.9(3) ?
C13 C12 C11 . . 122.0(3) ?
C13 C12 Cl1 . . 116.5(2) ?
C11 C12 Cl1 . . 121.4(2) ?
C12 C13 C14 . . 118.9(3) ?
C12 C13 H13A . . 120.6 ?
C14 C13 H13A . . 120.6 ?
C15 C14 C13 . . 121.5(3) ?
C15 C14 Cl2 . . 120.5(2) ?
C13 C14 Cl2 . . 118.0(2) ?
C14 C15 C16 . . 118.5(3) ?
C14 C15 H15A . . 120.8 ?
C16 C15 H15A . . 120.8 ?
C15 C16 C11 . . 122.4(3) ?
C15 C16 H16A . . 118.8 ?
C11 C16 H16A . . 118.8 ?

loop_
_geom_bond_atom_site_label_1
_geom_bond_atom_site_label_2
_geom_bond_site_symmetry_2
_geom_bond_distance
_geom_bond_publ_flag
S C9 . 1.719(3) ?
S C10 . 1.738(3) ?
Cl1 C12 . 1.727(3) ?
Cl2 C14 . 1.742(3) ?
F1 C5 . 1.347(4) ?
F2 C3 . 1.347(4) ?
O1 C7 . 1.206(3) ?
O2 C8 . 1.216(3) ?
N1 C7 . 1.383(4) ?
N1 C8 . 1.394(4) ?
N1 H1A . 0.8600 ?
N2 C8 . 1.348(4) ?
N2 C9 . 1.383(4) ?
N2 H2A . 0.8600 ?
N3 C9 . 1.294(3) ?
N3 N4 . 1.372(3) ?
N4 C10 . 1.302(4) ?
C1 C6 . 1.376(5) ?
C1 C2 . 1.378(5) ?
C1 H1B . 0.9300 ?
C2 C3 . 1.362(4) ?
C2 H2B . 0.9300 ?
C3 C4 . 1.386(4) ?
C4 C5 . 1.390(4) ?
C4 C7 . 1.494(4) ?
C5 C6 . 1.365(4) ?
C6 H6A . 0.9300 ?
C10 C11 . 1.477(4) ?
C11 C16 . 1.391(4) ?
C11 C12 . 1.393(4) ?
C12 C13 . 1.375(4) ?
C13 C14 . 1.375(4) ?
C13 H13A . 0.9300 ?
C14 C15 . 1.375(4) ?
C15 C16 . 1.375(4) ?
C15 H15A . 0.9300 ?
C16 H16A . 0.9300 ?

loop_
_geom_hbond_atom_site_label_D
_geom_hbond_atom_site_label_H
_geom_hbond_atom_site_label_A
_geom_hbond_site_symmetry_A
_geom_hbond_distance_DH
_geom_hbond_distance_HA
_geom_hbond_distance_DA
_geom_hbond_angle_DHA
_geom_hbond_publ_flag
N1 H1A O2 3_666 0.8600 2.0700 2.902(3) 164.00 yes
N2 H2A O1 . 0.8600 1.9200 2.607(3) 136.00 yes

loop_
_geom_torsion_atom_site_label_1
_geom_torsion_atom_site_label_2
_geom_torsion_atom_site_label_3
_geom_torsion_atom_site_label_4
_geom_torsion_site_symmetry_1
_geom_torsion_site_symmetry_2
_geom_torsion_site_symmetry_3
_geom_torsion_site_symmetry_4
_geom_torsion
_geom_torsion_publ_flag
C9 N3 N4 C10 . . . . 1.1(4) ?
C6 C1 C2 C3 . . . . -0.2(5) ?
C1 C2 C3 F2 . . . . -177.4(3) ?
C1 C2 C3 C4 . . . . -0.9(5) ?
F2 C3 C4 C5 . . . . 177.6(3) ?
C2 C3 C4 C5 . . . . 1.0(5) ?
F2 C3 C4 C7 . . . . 3.7(5) ?
C2 C3 C4 C7 . . . . -172.8(3) ?
C3 C4 C5 F1 . . . . 178.9(3) ?
C7 C4 C5 F1 . . . . -6.9(4) ?
C3 C4 C5 C6 . . . . -0.1(5) ?
C7 C4 C5 C6 . . . . 174.2(3) ?
F1 C5 C6 C1 . . . . -179.9(3) ?
C4 C5 C6 C1 . . . . -0.9(5) ?
C2 C1 C6 C5 . . . . 1.1(5) ?
C8 N1 C7 O1 . . . . -1.6(5) ?
C8 N1 C7 C4 . . . . 178.2(3) ?
C3 C4 C7 O1 . . . . 136.8(3) ?
C5 C4 C7 O1 . . . . -36.8(4) ?
C3 C4 C7 N1 . . . . -43.1(4) ?
C5 C4 C7 N1 . . . . 143.3(3) ?
C9 N2 C8 O2 . . . . -0.3(5) ?
C9 N2 C8 N1 . . . . 179.9(3) ?
C7 N1 C8 O2 . . . . 179.7(3) ?
C7 N1 C8 N2 . . . . -0.5(5) ?
N4 N3 C9 N2 . . . . 179.8(3) ?
N4 N3 C9 S . . . . -1.6(3) ?
C8 N2 C9 N3 . . . . 172.6(3) ?
C8 N2 C9 S . . . . -5.9(4) ?
C10 S C9 N3 . . . . 1.2(2) ?
C10 S C9 N2 . . . . 179.8(3) ?
N3 N4 C10 C11 . . . . 180.0(3) ?
N3 N4 C10 S . . . . -0.2(3) ?
C9 S C10 N4 . . . . -0.5(2) ?
C9 S C10 C11 . . . . 179.3(3) ?
N4 C10 C11 C16 . . . . 23.2(4) ?
S C10 C11 C16 . . . . -156.5(2) ?
N4 C10 C11 C12 . . . . -153.1(3) ?
S C10 C11 C12 . . . . 27.1(4) ?
C16 C11 C12 C13 . . . . 0.2(4) ?
C10 C11 C12 C13 . . . . 176.6(3) ?
C16 C11 C12 Cl1 . . . . -178.2(2) ?
C10 C11 C12 Cl1 . . . . -1.9(4) ?
C11 C12 C13 C14 . . . . -0.8(5) ?
Cl1 C12 C13 C14 . . . . 177.7(2) ?
C12 C13 C14 C15 . . . . 0.6(5) ?
C12 C13 C14 Cl2 . . . . -178.7(2) ?
C13 C14 C15 C16 . . . . 0.0(5) ?
Cl2 C14 C15 C16 . . . . 179.3(2) ?
C14 C15 C16 C11 . . . . -0.6(5) ?
C12 C11 C16 C15 . . . . 0.5(5) ?
C10 C11 C16 C15 . . . . -176.2(3) ?

loop_
_cod_related_entry_id
_cod_related_entry_database
_cod_related_entry_code
1 ChemSpider 24743696
